data_7200850
loop_
_publ_author_name
'Fri\<s\<ci\'c, Tomislav'
'F\'abi\'an, L\'aszl\'o'

_publ_section_title
;
 Mechanochemical conversion of a metal oxide into coordination polymers
 and porous frameworks using liquid-assisted grinding (LAG)
;
_journal_issue 5
_journal_name_full CrystEngComm
_journal_page_first 743
_journal_paper_doi 10.1039/b822934c
_journal_volume 11
_journal_year 2009
_chemical_formula_sum 'C10 H7 N O4 Zn'
_chemical_formula_weight 270.55
_chemical_name_common 'zinc(trans-1,2-bis(4-pyridyl)ethylene) fumarate'
_chemical_name_systematic
;
zinc(trans-1,2-bis(4-pyridyl)ethylene) fumarate
;
_space_group_IT_number 15
_symmetry_cell_setting monoclinic
_symmetry_space_group_name_Hall '-C 2yc'
_symmetry_space_group_name_H-M 'C 1 2/c 1'
_audit_creation_date 2008-10-02T14:55
_audit_creation_method 'from EXP file using GSAS2CIF'
_audit_update_record ' 2008-10-02T14:55 Initial CIF as created by GSAS2CIF'
_cell_angle_alpha 90.0
_cell_angle_beta 104.979(7)
_cell_angle_gamma 90.0
_cell_formula_units_Z 8
_cell_length_a 16.4332(9)
_cell_length_b 10.7749(9)
_cell_length_c 13.7840(12)
_cell_measurement_temperature 298
_cell_volume 2357.7(3)
_computing_structure_refinement GSAS
_computing_structure_solution 'coordinates from isostructural Cu-framework'
_diffrn_ambient_temperature 298
_diffrn_measurement_device_type 'Philips Xpert Pro'
_diffrn_radiation_polarisn_ratio 0.48
_diffrn_radiation_probe x-ray
_diffrn_radiation_type 'Cu K\a~1~'
_diffrn_radiation_wavelength 1.5406
_diffrn_source 'sealed X-ray tube'
_diffrn_source_target Cu
_exptl_absorpt_correction_T_max 0.80314
_exptl_absorpt_correction_T_min 0.14674
_exptl_absorpt_process_details
; GSAS Absorption/surface roughness correction: function number 3
Surface roughness abs. correction (Suortti)
Terms = 0.090671 0.34147
Correction is refined.
;
_exptl_crystal_density_diffrn 1.5244(2)
_exptl_crystal_density_method 'not measured'
_exptl_crystal_F_000 1088
_pd_block_id 2008-10-02T14:55|RIET2|L_Fabian|Philips_Xpert_Pro
_pd_calc_method 'Rietveld Refinement'
_pd_char_colour white
_pd_instr_location ' ?'
_pd_meas_2theta_range_inc 0.00837
_pd_meas_2theta_range_max 59.98607
_pd_meas_2theta_range_min 4.00419
_pd_meas_number_of_points 6687
_pd_phase_name Zn-fumarate-bpe
_pd_prep_cool_rate 0
_pd_prep_pressure 100
_pd_prep_temperature 298
_pd_proc_2theta_range_inc 0.00837
_pd_proc_2theta_range_max 59.98607
_pd_proc_2theta_range_min 4.00419
_pd_proc_info_datetime 2008-10-02T14:55:06
_pd_proc_info_excluded_regions
;
Data below 2theta = 8.0 deg. was excluded because of the strongly curved
background in this region. No peaks were apparent in the excluded region.
;
_pd_proc_ls_background_function
; GSAS Background function number 1 with 4 terms.
Shifted Chebyshev function of 1st kind
1: 2513.28 2: -2015.62 3: 852.121 4: -199.417
;
_pd_proc_ls_peak_cutoff 0.00100
_pd_proc_ls_profile_function
;
CW Profile function number 3 with 19 terms
Pseudovoigt profile coefficients as parameterized in
P. Thompson, D.E. Cox & J.B. Hastings (1987). J. Appl. Cryst.,20,79-83.
Asymmetry correction of L.W. Finger, D.E. Cox & A. P. Jephcoat (1994).
J. Appl. Cryst.,27,892-900.
Peak tails are ignored where the intensity is below 0.0010 times the peak
;
_pd_proc_ls_prof_R_factor 0.0539
_pd_proc_ls_prof_wR_expected 0.0166
_pd_proc_ls_prof_wR_factor 0.0676
_pd_proc_number_of_points 6687
_pd_spec_mounting ' ?'
_pd_spec_mount_mode reflection
_pd_spec_shape flat_sheet
_refine_ls_extinction_method none
_refine_ls_goodness_of_fit_all 4.14
_refine_ls_hydrogen_treatment refxyz
_refine_ls_matrix_type full
_refine_ls_number_constraints 2
_refine_ls_number_parameters 81
_refine_ls_number_restraints 71
_refine_ls_R_Fsqd_factor 0.05911
_refine_ls_shift/su_max 0.04
_refine_ls_shift/su_mean 0.01
_refine_ls_weighting_details 1/\s(Y~obs~)^2^
_refine_ls_weighting_scheme sigma
_reflns_d_resolution_high 1.549
_reflns_d_resolution_low 8.915
_reflns_limit_h_max 12
_reflns_limit_h_min 0
_reflns_limit_k_max 8
_reflns_limit_k_min 0
_reflns_limit_l_max 9
_reflns_limit_l_min -10
_reflns_number_total 335
_cod_data_source_file b822934c.txt
_cod_data_source_block 3
_cod_depositor_comments
;
The following automatic conversions were performed:
'_geom_angle_publ_flag' value 'N' changed to 'n' according to
'/home/saulius/struct/CIF-dictionaries/cif_core.dic' dictionary named
'cif_core.dic' version 2.4.1 from 2010-06-29 (47
times).

'_geom_bond_publ_flag' value 'N' changed to 'n' according to
'/home/saulius/struct/CIF-dictionaries/cif_core.dic' dictionary named
'cif_core.dic' version 2.4.1 from 2010-06-29 (28 times).

Automatic conversion script
Id: cif_fix_enum 1527 2010-12-29 10:47:43Z saulius 
;
_cod_original_cell_volume 2357.7(4)
_cod_database_code 7200850

loop_
_symmetry_equiv_pos_site_id
_symmetry_equiv_pos_as_xyz
1 +x,+y,+z
2 -x,+y,-z+1/2
-1 -x,-y,-z
-2 +x,-y,+z+1/2
101 +x+1/2,+y+1/2,+z
102 -x+1/2,+y+1/2,-z+1/2
-101 -x+1/2,-y+1/2,-z
-102 +x+1/2,-y+1/2,+z+1/2

loop_
_atom_site_type_symbol
_atom_site_label
_atom_site_fract_x
_atom_site_fract_y
_atom_site_fract_z
_atom_site_occupancy
_atom_site_thermal_displace_type
_atom_site_U_iso_or_equiv
_atom_site_symmetry_multiplicity
Zn Zn1 0.34426(16) 0.7547(6) 0.51487(28) 1.0 Uiso 0.10123 8
O O2 0.3154(7) 0.5966(10) 0.4207(7) 1.0 Uiso 0.08443 8
O O3 0.1778(7) 0.5882(12) 0.4126(8) 1.0 Uiso 0.08443 8
C C4 0.2396(7) 0.5676(7) 0.3790(5) 1.0 Uiso 0.08443 8
C C5 0.2236(6) 0.4950(6) 0.2841(5) 1.0 Uiso 0.08443 8
H H6 0.1673(6) 0.4749(13) 0.2495(8) 1.0 Uiso 0.16886 8
C C7 0.2861(6) 0.4534(7) 0.2493(5) 1.0 Uiso 0.08443 8
H H8 0.3423(6) 0.4722(13) 0.2853(9) 1.0 Uiso 0.16886 8
C C9 0.2722(6) 0.3747(6) 0.1577(5) 1.0 Uiso 0.08443 8
O O10 0.3344(6) 0.3573(10) 0.1238(7) 1.0 Uiso 0.08443 8
O O11 0.1979(6) 0.3397(10) 0.1179(7) 1.0 Uiso 0.08443 8
N N12 0.46687(26) 0.7641(12) 0.5179(7) 1.0 Uiso 0.08832 8
C C13 0.50269(27) 0.6760(11) 0.4757(6) 1.0 Uiso 0.08832 8
H H14 0.4677(4) 0.6122(12) 0.4396(10) 1.0 Uiso 0.17663 8
C C15 0.58754(27) 0.6735(7) 0.4784(5) 1.0 Uiso 0.08832 8
H H16 0.6091(4) 0.6104(8) 0.4439(7) 1.0 Uiso 0.17663 8
C C17 0.63927(23) 0.7675(6) 0.5263(5) 1.0 Uiso 0.08832 8
C C18 0.6035(4) 0.8553(7) 0.5755(5) 1.0 Uiso 0.08832 8
H H19 0.6370(5) 0.9205(7) 0.6115(8) 1.0 Uiso 0.17663 8
C C20 0.5174(4) 0.8532(10) 0.5663(8) 1.0 Uiso 0.08832 8
H H21 0.4940(6) 0.9149(13) 0.6004(10) 1.0 Uiso 0.17663 8
C C22 0.73036(15) 0.7751(6) 0.53251(28) 1.0 Uiso 0.08832 8
H H23 0.76401(30) 0.8225(18) 0.5862(11) 1.0 Uiso 0.17663 8

loop_
_atom_type_symbol
_atom_type_number_in_cell
_atom_type_scat_dispersion_real
_atom_type_scat_dispersion_imag
_atom_type_scat_Cromer_Mann_a1
_atom_type_scat_Cromer_Mann_a2
_atom_type_scat_Cromer_Mann_a3
_atom_type_scat_Cromer_Mann_a4
_atom_type_scat_Cromer_Mann_b1
_atom_type_scat_Cromer_Mann_b2
_atom_type_scat_Cromer_Mann_b3
_atom_type_scat_Cromer_Mann_b4
_atom_type_scat_Cromer_Mann_c
_atom_type_scat_source
Zn 8.0 0.000 0.000 14.0743 3.26550 7.03180 0.23330 5.16520 10.3163 2.41000 58.7097 1.30410 International_Tables_Vol_C
O 32.0 0.000 0.000 3.04850 13.2771 2.28680 5.70110 1.54630 0.32390 0.86700 32.9089 0.25080 International_Tables_Vol_C
C 80.0 0.000 0.000 2.31000 20.8439 1.02000 10.2075 1.58860 0.56870 0.86500 51.6512 0.21560 International_Tables_Vol_C
H 56.0 0.000 0.000 0.49300 10.5109 0.32291 26.1257 0.14019 3.14236 0.04081 57.7997 0.00304 International_Tables_Vol_C
N 8.0 0.000 0.000 12.2126 0.00570 3.13220 9.89330 2.01250 28.9975 1.16630 0.58260 -11.529 International_Tables_Vol_C

loop_
_geom_angle_atom_site_label_1
_geom_angle_atom_site_label_2
_geom_angle_atom_site_label_3
_geom_angle
_geom_angle_site_symmetry_1
_geom_angle_site_symmetry_2
_geom_angle_site_symmetry_3
_geom_angle_publ_flag
O2 Zn1 O3 157.59(25) 1_555 . -101_455 n
O2 Zn1 O10 85.7(6) 1_555 . -2_566 n
O2 Zn1 O11 80.7(4) 1_555 . 102_555 n
O2 Zn1 N12 96.8(6) 1_555 . 1_555 n
O3 Zn1 O10 94.3(5) -101_566 . -2_566 n
O3 Zn1 O11 90.3(6) -101_566 . 102_555 n
O3 Zn1 N12 104.6(6) -101_566 . 1_555 n
O10 Zn1 O11 154.4(4) -2_566 . 102_555 n
O10 Zn1 N12 107.2(4) -2_566 . 1_555 n
O11 Zn1 N12 96.0(4) 102_555 . 1_555 n
Zn1 O2 C4 120.9(6) 1_555 . 1_555 n
Zn1 O3 C4 126.6(7) -101_566 . 1_555 n
O2 C4 O3 126.17(14) 1_555 . 1_555 n
O2 C4 C5 117.23(23) 1_555 . 1_555 n
O3 C4 C5 116.48(24) 1_555 . 1_555 n
C4 C5 H6 119.28(14) 1_555 . 1_555 n
C4 C5 C7 121.36(8) 1_555 . 1_555 n
H6 C5 C7 119.29(10) 1_555 . 1_555 n
C5 C7 H8 118.69(12) 1_555 . 1_555 n
C5 C7 C9 122.59(10) 1_555 . 1_555 n
H8 C7 C9 118.69(12) 1_555 . 1_555 n
C7 C9 O10 116.37(24) 1_555 . 1_555 n
C7 C9 O11 117.29(23) 1_555 . 1_555 n
O10 C9 O11 126.13(15) 1_555 . 1_555 n
Zn1 O10 C9 128.2(4) -2_565 . 1_555 n
Zn1 O11 C9 127.0(4) 102_545 . 1_555 n
Zn1 N12 C13 120.7(6) 1_555 . 1_555 n
Zn1 N12 C20 122.7(6) 1_555 . 1_555 n
C13 N12 C20 116.49(16) 1_555 . 1_555 n
N12 C13 H14 118.00(20) 1_555 . 1_555 n
N12 C13 C15 123.99(10) 1_555 . 1_555 n
H14 C13 C15 117.98(20) 1_555 . 1_555 n
C13 C15 H16 120.26(11) 1_555 . 1_555 n
C13 C15 C17 119.44(8) 1_555 . 1_555 n
H16 C15 C17 120.18(19) 1_555 . 1_555 n
C15 C17 C18 116.80(14) 1_555 . 1_555 n
C15 C17 C22 123.99(8) 1_555 . 1_555 n
C18 C17 C22 119.11(7) 1_555 . 1_555 n
C17 C18 H19 120.02(19) 1_555 . 1_555 n
C17 C18 C20 119.84(7) 1_555 . 1_555 n
H19 C18 C20 119.98(14) 1_555 . 1_555 n
N12 C20 C18 123.13(10) 1_555 . 1_555 n
N12 C20 H21 118.29(20) 1_555 . 1_555 n
C18 C20 H21 118.40(12) 1_555 . 1_555 n
C17 C22 C22 126.27(7) 1_555 . -101_666 n
C17 C22 H23 116.82(22) 1_555 . 1_555 n
C22 C22 H23 116.86(27) -101_666 . 1_555 n

loop_
_geom_bond_atom_site_label_1
_geom_bond_atom_site_label_2
_geom_bond_distance
_geom_bond_site_symmetry_1
_geom_bond_site_symmetry_2
_geom_bond_publ_flag
Zn1 Zn1 3.020(5) . -101_456 n
Zn1 O2 2.120(10) . 1_555 n
Zn1 O3 2.046(9) . -101_456 n
Zn1 O10 1.965(7) . -2_565 n
Zn1 O11 2.003(8) . 102_555 n
Zn1 N12 2.007(4) . 1_555 n
O2 C4 1.268(4) . 1_555 n
O3 C4 1.240(4) . 1_555 n
C4 C5 1.4885(20) . 1_555 n
C5 H6 0.9499(21) . 1_555 n
C5 C7 1.3201(20) . 1_555 n
C7 H8 0.9499(21) . 1_555 n
C7 C9 1.4884(20) . 1_555 n
C9 O10 1.243(4) . 1_555 n
C9 O11 1.261(4) . 1_555 n
N12 C13 1.3275(19) . 1_555 n
N12 C20 1.3303(19) . 1_555 n
C13 H14 0.9503(21) . 1_555 n
C13 C15 1.3856(18) . 1_555 n
C15 H16 0.9497(21) . 1_555 n
C15 C17 1.3758(19) . 1_555 n
C17 C18 1.3810(19) . 1_555 n
C17 C22 1.4792(20) . 1_555 n
C18 H19 0.9503(21) . 1_555 n
C18 C20 1.3880(18) . 1_555 n
C20 H21 0.9505(21) . 1_555 n
C22 C22 1.346(4) . -101_556 n
C22 H23 0.9505(21) . 1_555 n
